data_7046481
loop_
_publ_author_name
'Nahra, Fady'
'Van Hecke, Kristof'
'Kennedy, Alan R.'
'Nelson, David J.'

_publ_section_title
;
 Coinage metal complexes of selenoureas derived from N-heterocyclic
 carbenes.
;
_journal_issue 31
_journal_name_full 'Dalton transactions (Cambridge, England : 2003)'
_journal_page_first 10671
_journal_page_last 10684
_journal_paper_doi 10.1039/c8dt01506f
_journal_volume 47
_journal_year 2018
_chemical_formula_moiety 'C54 H72 Ag N4 Se2, 4(C H Cl3), Cl'
_chemical_formula_sum 'C58 H76 Ag Cl13 N4 Se2'
_chemical_formula_weight 1555.87
_space_group_crystal_system monoclinic
_space_group_IT_number 14
_space_group_name_Hall '-P 2yn'
_space_group_name_H-M_alt 'P 1 21/n 1'
_symmetry_space_group_name_Hall '-P 2yn'
_symmetry_space_group_name_H-M 'P 1 21/n 1'
_atom_sites_solution_hydrogens geom
_atom_sites_solution_primary dual
_audit_creation_date 2017-12-19
_audit_creation_method
;
Olex2 1.2
(compiled Aug 10 2017 17:28:52 for OlexSys, GUI svn.r5381)
;
_audit_update_record
;
2018-04-16 deposited with the CCDC.
2018-05-30 downloaded from the CCDC.
;
_cell_angle_alpha 90
_cell_angle_beta 106.086(2)
_cell_angle_gamma 90
_cell_formula_units_Z 4
_cell_length_a 16.4565(4)
_cell_length_b 20.0342(7)
_cell_length_c 24.4535(6)
_cell_measurement_reflns_used 19804
_cell_measurement_temperature 100.0(1)
_cell_measurement_theta_max 74.8780
_cell_measurement_theta_min 3.5190
_cell_volume 7746.5(4)
_computing_cell_refinement 'CrysAlisPro 1.171.38.41 (Rigaku OD, 2015)'
_computing_data_collection 'CrysAlisPro 1.171.38.41 (Rigaku OD, 2015)'
_computing_data_reduction 'CrysAlisPro 1.171.38.41 (Rigaku OD, 2015)'
_computing_molecular_graphics 'Olex2 (Dolomanov et al., 2009)'
_computing_publication_material 'Olex2 (Dolomanov et al., 2009)'
_computing_structure_refinement 'ShelXL (Sheldrick, 2015)'
_computing_structure_solution 'ShelXT (Sheldrick, 2015)'
_diffrn_ambient_environment N~2~
_diffrn_ambient_temperature 100.0(1)
_diffrn_detector 'CCD plate'
_diffrn_detector_area_resol_mean 10.4839
_diffrn_detector_type Atlas
_diffrn_measured_fraction_theta_full 0.993
_diffrn_measured_fraction_theta_max 0.977
_diffrn_measurement_details
;
List of Runs (angles in degrees, time in seconds):

  # Type    Start    End  Width  t~exp~   \w     \q     \k     \f   Frames
#--------------------------------------------------------------------------
  1  \w    -81.00  22.00   1.00    6.00    --  -41.55  97.00  63.00  103
  2  \w     -1.00  81.00   1.00    6.00    --   41.55 -97.00 -44.00   82
  3  \w    101.00 178.00   1.00   30.00    --  109.13  97.00  63.00   77
  4  \w     28.00  88.00   1.00   30.00    --  109.13 -97.00 -44.00   60
  5  \w    -96.00  -2.00   1.00    6.00    --  -41.55 125.00-150.00   94
  6  \w   -116.00 -17.00   1.00    6.00    --  -41.55 -38.00 120.00   99
  7  \w     26.00 109.00   1.00   30.00    --  109.13 -94.00-180.00   83
  8  \w     36.00 135.00   1.00   30.00    --  109.13 -45.00 150.00   99
  9  \w     33.00 137.00   1.00   30.00    --  109.13 -30.00 120.00  104
 10  \w     36.00 121.00   1.00   30.00    --  109.13-125.00 120.00   85
 11  \w     37.00 138.00   1.00   30.00    --  109.13 -61.00 -60.00  101
 12  \w     94.00 178.00   1.00   30.00    --  109.13 125.00-120.00   84
 13  \w   -114.00 -13.00   1.00    6.00    --  -41.55 -57.00  60.00  101
 14  \w   -114.00 -13.00   1.00    6.00    --  -41.55 -57.00-120.00  101
 15  \w   -118.00  -9.00   1.00    6.00    --  -41.55 -77.00   0.00  109
 16  \w     56.00 178.00   1.00   30.00    --  109.13  15.00  60.00  122
 17  \w     81.00 178.00   1.00   30.00    --  109.13  30.00 -60.00   97
 18  \w     81.00 178.00   1.00   30.00    --  109.13  30.00-120.00   97
 19  \w     77.00 178.00   1.00   30.00    --  109.13  77.00 -60.00  101
 20  \w     83.00 178.00   1.00   30.00    --  109.13  45.00 120.00   95
 21  \w     81.00 178.00   1.00   30.00    --  109.13  30.00-180.00   97
 22  \w   -118.00  -9.00   1.00    6.00    --  -41.55 -77.00 120.00  109
 23  \w   -118.00  -9.00   1.00    6.00    --  -41.55 -77.00-150.00  109
 24  \w    -66.00  33.00   1.00    6.00    --  -41.55  38.00-150.00   99
 25  \w     80.00 174.00   1.00   30.00    --  109.13  61.00-120.00   94
 26  \w     80.00 178.00   1.00   30.00    --  109.13  61.00-180.00   98
 27  \w     80.00 178.00   1.00   30.00    --  109.13  61.00  60.00   98
;
_diffrn_measurement_device 'four-circle diffractometer'
_diffrn_measurement_device_type 'SuperNova, Dual, Cu at zero, Atlas'
_diffrn_measurement_method '\w scans'
_diffrn_orient_matrix_type 'CrysAlisPro convention (1999,Acta A55,543-557)'
_diffrn_orient_matrix_UB_11 0.0056067000
_diffrn_orient_matrix_UB_12 0.0712877000
_diffrn_orient_matrix_UB_13 -0.0223466000
_diffrn_orient_matrix_UB_21 0.0814443000
_diffrn_orient_matrix_UB_22 0.0120836000
_diffrn_orient_matrix_UB_23 0.0482727000
_diffrn_orient_matrix_UB_31 0.0532047000
_diffrn_orient_matrix_UB_32 -0.0261566000
_diffrn_orient_matrix_UB_33 -0.0383124000
_diffrn_radiation_monochromator mirror
_diffrn_radiation_probe x-ray
_diffrn_radiation_type CuK\a
_diffrn_radiation_wavelength 1.54184
_diffrn_reflns_av_R_equivalents 0.0989
_diffrn_reflns_av_unetI/netI 0.0444
_diffrn_reflns_Laue_measured_fraction_full 0.993
_diffrn_reflns_Laue_measured_fraction_max 0.977
_diffrn_reflns_limit_h_max 20
_diffrn_reflns_limit_h_min -20
_diffrn_reflns_limit_k_max 25
_diffrn_reflns_limit_k_min -25
_diffrn_reflns_limit_l_max 30
_diffrn_reflns_limit_l_min -30
_diffrn_reflns_number 119069
_diffrn_reflns_point_group_measured_fraction_full 0.993
_diffrn_reflns_point_group_measured_fraction_max 0.977
_diffrn_reflns_theta_full 67.684
_diffrn_reflns_theta_max 75.562
_diffrn_reflns_theta_min 2.899
_diffrn_source 'micro-focus sealed X-ray tube'
_diffrn_source_type 'SuperNova (Cu) X-ray Source'
_exptl_absorpt_coefficient_mu 7.553
_exptl_absorpt_correction_T_max 0.965
_exptl_absorpt_correction_T_min 0.918
_exptl_absorpt_correction_type gaussian
_exptl_absorpt_process_details
;
CrysAlisPro 1.171.38.41 (Rigaku Oxford Diffraction, 2015)
Numerical absorption correction based on gaussian integration over
            a multifaceted crystal model
Empirical absorption correction using spherical harmonics,
 implemented in SCALE3 ABSPACK scaling algorithm.
;
_exptl_crystal_colour 'clear colourless'
_exptl_crystal_colour_lustre clear
_exptl_crystal_colour_primary colourless
_exptl_crystal_density_diffrn 1.334
_exptl_crystal_description plate
_exptl_crystal_F_000 3152
_exptl_crystal_size_max 0.193
_exptl_crystal_size_mid 0.125
_exptl_crystal_size_min 0.077
_refine_diff_density_max 1.048
_refine_diff_density_min -0.908
_refine_diff_density_rms 0.100
_refine_ls_extinction_method none
_refine_ls_goodness_of_fit_ref 1.032
_refine_ls_hydrogen_treatment constr
_refine_ls_matrix_type full
_refine_ls_number_parameters 719
_refine_ls_number_reflns 15710
_refine_ls_number_restraints 585
_refine_ls_restrained_S_all 1.046
_refine_ls_R_factor_all 0.1208
_refine_ls_R_factor_gt 0.0913
_refine_ls_shift/su_max 0.001
_refine_ls_shift/su_mean 0.000
_refine_ls_structure_factor_coef Fsqd
_refine_ls_weighting_details 'w=1/[\s^2^(Fo^2^)+40.0000P] where P=(Fo^2^+2Fc^2^)/3'
_refine_ls_weighting_scheme calc
_refine_ls_wR_factor_gt 0.1653
_refine_ls_wR_factor_ref 0.1786
_reflns_Friedel_coverage 0.000
_reflns_number_gt 9907
_reflns_number_total 15710
_reflns_threshold_expression 'I > 2\s(I)'
_cod_data_source_file c8dt01506f2.cif
_cod_data_source_block fn018
_cod_depositor_comments 'Adding full bibliography for 7046473--7046483.cif.'
_cod_database_code 7046481
_shelxl_version_number 2013-4
_chemical_oxdiff_formula 'C58 H76 Ag Cl13 N4 Se2'
_shelx_space_group_comment
;
The symmetry employed for this shelxl refinement is uniquely defined
by the following loop, which should always be used as a source of
symmetry information in preference to the above space-group names.
They are only intended as comments.
;
_reflns_odcompleteness_completeness 99.83
_reflns_odcompleteness_iscentric 1
_reflns_odcompleteness_theta 66.97
_olex2_refinement_description
;
1. Fixed Uiso
 At 1.2 times of:
  All C(H) groups
 At 1.5 times of:
  All C(H,H,H) groups
2. Restrained distances
 C55-Cl1A = C55-Cl2 = C55-Cl3
 1.75 with sigma of 0.01
 C56-Cl4 = C56-Cl5 = C56-Cl6
 1.75 with sigma of 0.01
 C57-Cl7 = C57-Cl8 = C57-Cl9
 1.75 with sigma of 0.01
 C58-Cl10 = C58-Cl11 = C58-Cl12
 1.75 with sigma of 0.01
 Cl1A-Cl2 = Cl2-Cl3 = Cl3-Cl1A
 2.88 with sigma of 0.02
 Cl4-Cl5 = Cl5-Cl6 = Cl6-Cl4
 2.88 with sigma of 0.02
 Cl7-Cl8 = Cl8-Cl9 = Cl9-Cl7
 2.88 with sigma of 0.02
 Cl10-Cl11 = Cl11-Cl12 = Cl12-Cl10
 2.88 with sigma of 0.02
3. Rigid body (RIGU) restrains
 All non-hydrogen atoms
 with sigma for 1-2 distances of 0.003 and sigma for 1-3 distances of 0.003
4.a Ternary CH refined with riding coordinates:
 C49(H49), C52(H52), C10(H10), C13(H13), C22(H22), C40(H40), C37(H37),
 C25(H25), C55(H55), C57(H57), C58(H58), C56(H56)
4.b Aromatic/amide H refined with riding coordinates:
 C3(H3), C29(H29), C2(H2), C30(H30), C7(H7), C6(H6), C19(H19), C20(H20),
 C8(H8), C46(H46), C47(H47), C34(H34), C35(H35), C33(H33), C45(H45), C18(H18)
4.c Idealised Me refined as rotating group:
 C50(H50A,H50B,H50C), C51(H51A,H51B,H51C), C23(H23A,H23B,H23C), C24(H24A,H24B,
 H24C), C11(H11A,H11B,H11C), C38(H38A,H38B,H38C), C42(H42A,H42B,H42C), C12(H12A,
 H12B,H12C), C53(H53A,H53B,H53C), C41(H41A,H41B,H41C), C54(H54A,H54B,H54C),
 C26(H26A,H26B,H26C), C15(H15A,H15B,H15C), C27(H27A,H27B,H27C), C39(H39A,H39B,
 H39C), C14(H14A,H14B,H14C)
;
_olex2_exptl_crystal_mounting_method 'mounted on a nylon loop'
_olex2_submission_special_instructions 'No special instructions were received'
_oxdiff_exptl_absorpt_empirical_details
;
Empirical correction (ABSPACK) includes:
- Absorption correction using spherical harmonics
- Frame scaling
- Detector area scaling
- B-factor correction
;
_oxdiff_exptl_absorpt_empirical_full_max 2.455
_oxdiff_exptl_absorpt_empirical_full_min 0.248

loop_
_space_group_symop_operation_xyz
'x, y, z'
'-x+1/2, y+1/2, -z+1/2'
'-x, -y, -z'
'x-1/2, -y-1/2, z-1/2'

loop_
_atom_site_label
_atom_site_type_symbol
_atom_site_fract_x
_atom_site_fract_y
_atom_site_fract_z
_atom_site_U_iso_or_equiv
_atom_site_adp_type
_atom_site_occupancy
_atom_site_site_symmetry_order
_atom_site_calc_flag
_atom_site_refinement_flags_posn
_atom_site_refinement_flags_adp
Ag1 Ag 0.22363(3) 0.68352(3) 0.52372(2) 0.07480(18) Uani 1 1 d . U
Se2 Se 0.15688(5) 0.68187(5) 0.42026(3) 0.0743(2) Uani 1 1 d . U
Se1 Se 0.29494(5) 0.69789(5) 0.62554(3) 0.0832(3) Uani 1 1 d . U
Cl2 Cl 0.27477(19) 0.2781(2) 0.33487(15) 0.1534(13) Uani 1 1 d D U
Cl3 Cl 0.1568(2) 0.2994(2) 0.40275(14) 0.1565(14) Uani 1 1 d D U
Cl1A Cl 0.1481(3) 0.3793(2) 0.30819(17) 0.1674(14) Uani 1 1 d D U
Cl11 Cl 0.3945(3) 0.5227(2) 0.28111(19) 0.1757(15) Uani 1 1 d D U
Cl9 Cl 0.5895(3) 0.9236(2) 0.2802(2) 0.1957(18) Uani 1 1 d D U
Cl10 Cl 0.4992(3) 0.5339(3) 0.2032(2) 0.223(2) Uani 1 1 d D U
Cl7 Cl 0.6348(3) 0.8458(3) 0.3777(2) 0.217(2) Uani 1 1 d D U
Cl12 Cl 0.3424(3) 0.5972(3) 0.1744(2) 0.223(2) Uani 1 1 d D U
Cl8 Cl 0.4836(3) 0.9241(3) 0.3552(2) 0.254(3) Uani 1 1 d D U
N2 N 0.1233(3) 0.7075(3) 0.6383(2) 0.0727(16) Uani 1 1 d . U
N1 N 0.2215(4) 0.7424(4) 0.7109(2) 0.0770(17) Uani 1 1 d . U
N4 N 0.3303(3) 0.6701(3) 0.4130(2) 0.0729(16) Uani 1 1 d . U
N3 N 0.2423(4) 0.7025(3) 0.3354(2) 0.0727(16) Uani 1 1 d . U
C3 C 0.0844(5) 0.7270(4) 0.6792(3) 0.079(2) Uani 1 1 d . U
H3 H 0.0256 0.7251 0.6760 0.094 Uiso 1 1 calc R .
C16 C 0.0780(4) 0.6847(5) 0.5824(3) 0.0734(16) Uani 1 1 d . U
C29 C 0.3213(4) 0.6985(4) 0.3251(3) 0.078(2) Uani 1 1 d . U
H29 H 0.3339 0.7083 0.2904 0.094 Uiso 1 1 calc R .
C2 C 0.1449(5) 0.7487(5) 0.7240(3) 0.086(3) Uani 1 1 d . U
H2 H 0.1371 0.7654 0.7585 0.103 Uiso 1 1 calc R .
C30 C 0.3740(5) 0.6790(5) 0.3719(3) 0.080(2) Uani 1 1 d . U
H30 H 0.4329 0.6718 0.3776 0.096 Uiso 1 1 calc R .
C1 C 0.2074(4) 0.7162(4) 0.6586(3) 0.073(2) Uani 1 1 d . U
C28 C 0.2478(4) 0.6851(4) 0.3893(3) 0.0716(19) Uani 1 1 d . U
C7 C 0.4424(6) 0.8244(6) 0.8135(4) 0.097(2) Uani 1 1 d . U
H7 H 0.4927 0.8436 0.8373 0.117 Uiso 1 1 calc R .
C21 C 0.0430(5) 0.7335(5) 0.5418(3) 0.0834(18) Uani 1 1 d . U
C4 C 0.3009(5) 0.7692(5) 0.7461(3) 0.0786(17) Uani 1 1 d . U
C43 C 0.3695(4) 0.6480(5) 0.4709(3) 0.0781(17) Uani 1 1 d . U
C6 C 0.3949(5) 0.8611(5) 0.7701(4) 0.096(2) Uani 1 1 d . U
H6 H 0.4114 0.9052 0.7638 0.115 Uiso 1 1 calc R .
C32 C 0.1442(5) 0.7943(5) 0.2990(4) 0.089(2) Uani 1 1 d . U
C31 C 0.1663(5) 0.7256(5) 0.2939(3) 0.0794(17) Uani 1 1 d . U
C19 C -0.0169(6) 0.6476(6) 0.4787(4) 0.101(3) Uani 1 1 d . U
H19 H -0.0498 0.6346 0.4418 0.121 Uiso 1 1 calc R .
C49 C 0.3079(5) 0.5315(5) 0.4433(4) 0.087(2) Uani 1 1 d . U
H49 H 0.2784 0.5561 0.4078 0.104 Uiso 1 1 calc R .
C5 C 0.3218(5) 0.8335(5) 0.7348(4) 0.087(2) Uani 1 1 d . U
C20 C -0.0046(5) 0.7125(6) 0.4901(4) 0.093(2) Uani 1 1 d . U
H20 H -0.0294 0.7444 0.4616 0.111 Uiso 1 1 calc R .
C9 C 0.3471(5) 0.7328(5) 0.7906(3) 0.089(2) Uani 1 1 d . U
C44 C 0.3568(5) 0.5817(5) 0.4850(3) 0.0823(18) Uani 1 1 d . U
C8 C 0.4217(5) 0.7611(6) 0.8249(4) 0.097(2) Uani 1 1 d . U
H8 H 0.4572 0.7366 0.8556 0.117 Uiso 1 1 calc R .
C17 C 0.0658(5) 0.6181(5) 0.5721(3) 0.087(2) Uani 1 1 d . U
C46 C 0.4448(5) 0.6074(6) 0.5782(4) 0.097(2) Uani 1 1 d . U
H46 H 0.4709 0.5932 0.6161 0.117 Uiso 1 1 calc R .
C48 C 0.4184(5) 0.6950(5) 0.5086(3) 0.0853(18) Uani 1 1 d . U
C47 C 0.4577(5) 0.6721(6) 0.5634(4) 0.094(2) Uani 1 1 d . U
H47 H 0.4933 0.7010 0.5905 0.113 Uiso 1 1 calc R .
C34 C 0.0293(6) 0.7742(6) 0.2185(4) 0.104(3) Uani 1 1 d . U
H34 H -0.0204 0.7905 0.1920 0.124 Uiso 1 1 calc R .
C52 C 0.4296(6) 0.7662(6) 0.4917(4) 0.104(2) Uani 1 1 d . U
H52 H 0.4231 0.7666 0.4498 0.124 Uiso 1 1 calc R .
C36 C 0.1243(5) 0.6830(5) 0.2517(3) 0.0882(19) Uani 1 1 d . U
C50 C 0.2402(6) 0.4951(5) 0.4641(4) 0.104(3) Uani 1 1 d . U
H50A H 0.2675 0.4675 0.4972 0.155 Uiso 1 1 calc GR .
H50B H 0.2066 0.4666 0.4335 0.155 Uiso 1 1 calc GR .
H50C H 0.2032 0.5279 0.4749 0.155 Uiso 1 1 calc GR .
C35 C 0.0510(6) 0.7110(6) 0.2126(4) 0.104(3) Uani 1 1 d . U
H35 H 0.0177 0.6845 0.1824 0.125 Uiso 1 1 calc R .
C33 C 0.0723(6) 0.8170(6) 0.2591(4) 0.104(3) Uani 1 1 d . U
H33 H 0.0536 0.8617 0.2601 0.124 Uiso 1 1 calc R .
C10 C 0.2704(6) 0.8772(5) 0.6854(4) 0.105(3) Uani 1 1 d . U
H10 H 0.2236 0.8485 0.6624 0.126 Uiso 1 1 calc R .
C13 C 0.3230(6) 0.6619(6) 0.8023(4) 0.105(3) Uani 1 1 d . U
H13 H 0.2599 0.6587 0.7885 0.126 Uiso 1 1 calc R .
C51 C 0.3666(6) 0.4800(5) 0.4274(5) 0.116(3) Uani 1 1 d . U
H51A H 0.4122 0.5031 0.4164 0.175 Uiso 1 1 calc GR .
H51B H 0.3342 0.4529 0.3954 0.175 Uiso 1 1 calc GR .
H51C H 0.3909 0.4511 0.4602 0.175 Uiso 1 1 calc GR .
C23 C 0.1613(7) 0.5184(6) 0.6015(4) 0.113(3) Uani 1 1 d . U
H23A H 0.1302 0.4883 0.5713 0.170 Uiso 1 1 calc GR .
H23B H 0.1913 0.4922 0.6348 0.170 Uiso 1 1 calc GR .
H23C H 0.2023 0.5443 0.5877 0.170 Uiso 1 1 calc GR .
C22 C 0.1008(7) 0.5648(5) 0.6175(4) 0.104(2) Uani 1 1 d . U
H22 H 0.1313 0.5879 0.6536 0.125 Uiso 1 1 calc R .
C24 C 0.0261(7) 0.5246(6) 0.6286(5) 0.120(3) Uani 1 1 d . U
H24A H -0.0171 0.5557 0.6339 0.180 Uiso 1 1 calc GR .
H24B H 0.0468 0.4973 0.6629 0.180 Uiso 1 1 calc GR .
H24C H 0.0015 0.4956 0.5959 0.180 Uiso 1 1 calc GR .
C45 C 0.3964(5) 0.5629(6) 0.5410(4) 0.095(2) Uani 1 1 d . U
H45 H 0.3896 0.5187 0.5533 0.114 Uiso 1 1 calc R .
C11 C 0.3204(7) 0.9012(6) 0.6443(5) 0.124(3) Uani 1 1 d . U
H11A H 0.3717 0.9244 0.6658 0.185 Uiso 1 1 calc GR .
H11B H 0.2853 0.9316 0.6161 0.185 Uiso 1 1 calc GR .
H11C H 0.3361 0.8626 0.6247 0.185 Uiso 1 1 calc GR .
C18 C 0.0162(6) 0.5985(6) 0.5183(4) 0.104(3) Uani 1 1 d . U
H18 H 0.0055 0.5527 0.5092 0.125 Uiso 1 1 calc R .
C40 C 0.1527(6) 0.6130(6) 0.2471(4) 0.104(2) Uani 1 1 d . U
H40 H 0.2157 0.6121 0.2629 0.125 Uiso 1 1 calc R .
C37 C 0.1952(6) 0.8413(5) 0.3446(4) 0.104(3) Uani 1 1 d . U
H37 H 0.2330 0.8131 0.3750 0.125 Uiso 1 1 calc R .
C25 C 0.0569(7) 0.8077(6) 0.5545(4) 0.106(3) Uani 1 1 d . U
H25 H 0.0953 0.8118 0.5940 0.127 Uiso 1 1 calc R .
C38 C 0.1418(7) 0.8824(6) 0.3723(5) 0.127(4) Uani 1 1 d . U
H38A H 0.1054 0.9119 0.3440 0.191 Uiso 1 1 calc GR .
H38B H 0.1784 0.9092 0.4029 0.191 Uiso 1 1 calc GR .
H38C H 0.1067 0.8529 0.3883 0.191 Uiso 1 1 calc GR .
C42 C 0.1173(7) 0.5657(6) 0.2809(5) 0.124(4) Uani 1 1 d . U
H42A H 0.1322 0.5802 0.3207 0.186 Uiso 1 1 calc GR .
H42B H 0.1405 0.5210 0.2786 0.186 Uiso 1 1 calc GR .
H42C H 0.0556 0.5643 0.2657 0.186 Uiso 1 1 calc GR .
C55 C 0.1722(5) 0.2981(5) 0.3354(4) 0.127(3) Uani 1 1 d D U
H55 H 0.1318 0.2657 0.3109 0.152 Uiso 1 1 calc R .
C12 C 0.2281(8) 0.9347(6) 0.7083(5) 0.143(4) Uani 1 1 d . U
H12A H 0.1907 0.9166 0.7296 0.214 Uiso 1 1 calc GR .
H12B H 0.1949 0.9616 0.6764 0.214 Uiso 1 1 calc GR .
H12C H 0.2715 0.9627 0.7334 0.214 Uiso 1 1 calc GR .
C53 C 0.5170(8) 0.7960(8) 0.5214(7) 0.182(6) Uani 1 1 d . U
H53A H 0.5222 0.8018 0.5621 0.272 Uiso 1 1 calc GR .
H53B H 0.5230 0.8394 0.5045 0.272 Uiso 1 1 calc GR .
H53C H 0.5614 0.7658 0.5167 0.272 Uiso 1 1 calc GR .
C41 C 0.1321(8) 0.5886(7) 0.1864(5) 0.144(4) Uani 1 1 d . U
H41A H 0.0711 0.5808 0.1720 0.216 Uiso 1 1 calc GR .
H41B H 0.1626 0.5470 0.1849 0.216 Uiso 1 1 calc GR .
H41C H 0.1492 0.6224 0.1628 0.216 Uiso 1 1 calc GR .
C54 C 0.3636(8) 0.8101(6) 0.5023(6) 0.153(5) Uani 1 1 d . U
H54A H 0.3077 0.7934 0.4813 0.229 Uiso 1 1 calc GR .
H54B H 0.3711 0.8555 0.4896 0.229 Uiso 1 1 calc GR .
H54C H 0.3681 0.8106 0.5431 0.229 Uiso 1 1 calc GR .
C26 C -0.0257(8) 0.8459(7) 0.5531(7) 0.175(6) Uani 1 1 d . U
H26A H -0.0500 0.8278 0.5824 0.263 Uiso 1 1 calc GR .
H26B H -0.0664 0.8406 0.5156 0.263 Uiso 1 1 calc GR .
H26C H -0.0130 0.8934 0.5605 0.263 Uiso 1 1 calc GR .
C15 C 0.3572(8) 0.6103(6) 0.7728(5) 0.136(4) Uani 1 1 d . U
H15A H 0.3439 0.6212 0.7323 0.204 Uiso 1 1 calc GR .
H15B H 0.3320 0.5671 0.7776 0.204 Uiso 1 1 calc GR .
H15C H 0.4187 0.6079 0.7889 0.204 Uiso 1 1 calc GR .
C27 C 0.0989(8) 0.8423(6) 0.5155(5) 0.136(4) Uani 1 1 d . U
H27A H 0.1464 0.8152 0.5113 0.204 Uiso 1 1 calc GR .
H27B H 0.1199 0.8859 0.5315 0.204 Uiso 1 1 calc GR .
H27C H 0.0580 0.8486 0.4782 0.204 Uiso 1 1 calc GR .
C39 C 0.2525(8) 0.8858(7) 0.3196(6) 0.150(5) Uani 1 1 d . U
H39A H 0.3049 0.8618 0.3208 0.225 Uiso 1 1 calc GR .
H39B H 0.2660 0.9269 0.3420 0.225 Uiso 1 1 calc GR .
H39C H 0.2230 0.8970 0.2801 0.225 Uiso 1 1 calc GR .
C57 C 0.5475(6) 0.8757(5) 0.3241(4) 0.147(4) Uani 1 1 d D U
H57 H 0.5144 0.8377 0.3024 0.176 Uiso 1 1 calc R .
C14 C 0.3483(8) 0.6454(7) 0.8654(4) 0.149(4) Uani 1 1 d . U
H14A H 0.4085 0.6338 0.8778 0.223 Uiso 1 1 calc GR .
H14B H 0.3147 0.6075 0.8723 0.223 Uiso 1 1 calc GR .
H14C H 0.3381 0.6842 0.8870 0.223 Uiso 1 1 calc GR .
C58 C 0.4271(6) 0.5726(6) 0.2324(4) 0.177(4) Uani 1 1 d D U
H58 H 0.4541 0.6137 0.2526 0.213 Uiso 1 1 calc R .
Cl5 Cl 0.2607(2) 0.3282(2) 0.62612(19) 0.1855(18) Uani 1 1 d D U
Cl4 Cl 0.3796(3) 0.3469(3) 0.5563(2) 0.218(2) Uani 1 1 d D U
Cl6 Cl 0.3847(3) 0.4279(3) 0.6499(3) 0.258(3) Uani 1 1 d D U
C56 C 0.3645(6) 0.3438(6) 0.6244(4) 0.204(5) Uani 1 1 d D U
H56 H 0.4049 0.3119 0.6494 0.245 Uiso 1 1 calc R .
Cl13 Cl 0.48324(15) 0.72639(13) 0.27545(11) 0.1027(7) Uani 1 1 d . U

loop_
_atom_site_aniso_label
_atom_site_aniso_U_11
_atom_site_aniso_U_22
_atom_site_aniso_U_33
_atom_site_aniso_U_23
_atom_site_aniso_U_13
_atom_site_aniso_U_12
Ag1 0.0541(3) 0.1130(5) 0.0603(3) -0.0083(3) 0.0209(2) 0.0029(3)
Se2 0.0499(4) 0.1167(7) 0.0598(4) 0.0036(4) 0.0210(3) 0.0068(4)
Se1 0.0467(4) 0.1374(8) 0.0665(5) -0.0256(5) 0.0176(3) 0.0016(4)
Cl2 0.0938(18) 0.228(4) 0.148(3) -0.019(3) 0.0490(18) 0.018(2)
Cl3 0.128(2) 0.236(4) 0.120(2) -0.025(2) 0.0588(19) -0.018(3)
Cl1A 0.170(3) 0.185(4) 0.161(3) -0.003(3) 0.068(3) 0.028(3)
Cl11 0.168(3) 0.153(3) 0.228(4) -0.021(3) 0.091(3) -0.027(3)
Cl9 0.211(4) 0.149(3) 0.228(5) -0.019(3) 0.062(4) -0.020(3)
Cl10 0.177(4) 0.218(5) 0.311(6) -0.099(4) 0.130(4) -0.013(3)
Cl7 0.156(3) 0.283(6) 0.183(4) -0.043(4) -0.001(3) 0.060(4)
Cl12 0.176(4) 0.271(6) 0.234(5) -0.031(4) 0.077(4) -0.029(4)
Cl8 0.218(5) 0.317(7) 0.231(5) -0.035(5) 0.071(4) 0.124(5)
N2 0.048(2) 0.112(5) 0.059(3) -0.011(3) 0.017(2) 0.002(3)
N1 0.052(2) 0.122(5) 0.060(3) -0.018(3) 0.019(2) 0.000(3)
N4 0.052(3) 0.106(5) 0.064(3) 0.004(3) 0.022(2) 0.004(3)
N3 0.056(3) 0.103(4) 0.062(3) 0.005(3) 0.022(2) 0.004(3)
C3 0.056(3) 0.121(6) 0.063(3) -0.014(4) 0.023(3) 0.000(3)
C16 0.046(3) 0.122(4) 0.056(3) -0.012(3) 0.019(2) -0.004(3)
C29 0.058(3) 0.118(6) 0.067(3) 0.004(4) 0.032(3) -0.001(3)
C2 0.056(3) 0.144(7) 0.063(3) -0.023(4) 0.024(3) 0.001(3)
C30 0.057(3) 0.120(6) 0.071(3) 0.001(4) 0.031(3) 0.003(3)
C1 0.046(3) 0.114(6) 0.059(3) -0.016(3) 0.015(2) 0.000(3)
C28 0.054(3) 0.103(5) 0.064(3) 0.004(3) 0.025(2) 0.003(3)
C7 0.065(4) 0.144(6) 0.083(5) -0.028(4) 0.019(3) -0.001(4)
C21 0.052(3) 0.138(4) 0.064(3) 0.000(3) 0.021(3) 0.002(3)
C4 0.055(3) 0.120(4) 0.061(3) -0.024(3) 0.016(2) 0.001(3)
C43 0.050(3) 0.125(4) 0.065(3) 0.004(3) 0.026(2) 0.014(3)
C6 0.068(4) 0.125(6) 0.092(5) -0.030(4) 0.017(3) -0.002(4)
C32 0.075(4) 0.119(4) 0.081(4) 0.020(3) 0.034(3) 0.008(3)
C31 0.059(3) 0.119(4) 0.067(3) 0.012(3) 0.028(3) 0.001(3)
C19 0.077(5) 0.157(6) 0.064(4) -0.003(4) 0.011(4) -0.012(4)
C49 0.081(4) 0.107(5) 0.076(4) 0.007(4) 0.028(3) 0.024(3)
C5 0.060(4) 0.115(4) 0.086(4) -0.026(3) 0.019(3) 0.002(3)
C20 0.060(4) 0.151(6) 0.067(4) 0.000(4) 0.019(3) -0.006(4)
C9 0.061(4) 0.141(5) 0.066(4) -0.010(3) 0.020(3) -0.001(3)
C44 0.064(4) 0.119(4) 0.070(3) 0.008(3) 0.029(3) 0.025(3)
C8 0.068(4) 0.147(6) 0.075(4) -0.014(4) 0.017(3) -0.001(4)
C17 0.078(4) 0.122(4) 0.059(3) -0.012(3) 0.014(3) -0.005(3)
C46 0.067(4) 0.155(6) 0.073(4) 0.001(4) 0.024(3) 0.031(4)
C48 0.054(3) 0.140(5) 0.067(3) -0.006(3) 0.025(3) 0.008(3)
C47 0.060(4) 0.154(6) 0.073(4) -0.008(4) 0.025(3) 0.017(4)
C34 0.074(5) 0.163(6) 0.082(5) 0.024(4) 0.036(4) 0.001(4)
C52 0.085(5) 0.139(5) 0.091(6) -0.006(4) 0.030(4) -0.014(4)
C36 0.066(4) 0.139(5) 0.066(4) -0.002(3) 0.030(3) -0.010(3)
C50 0.098(5) 0.117(7) 0.103(7) 0.005(5) 0.040(5) 0.014(5)
C35 0.077(4) 0.166(6) 0.075(4) 0.010(4) 0.031(3) -0.004(4)
C33 0.080(4) 0.148(6) 0.087(5) 0.027(4) 0.030(3) 0.012(4)
C10 0.078(5) 0.115(6) 0.113(5) -0.016(4) 0.012(4) 0.012(4)
C13 0.083(5) 0.152(6) 0.075(5) 0.008(4) 0.015(4) -0.013(4)
C51 0.107(6) 0.132(7) 0.121(8) -0.005(6) 0.050(6) 0.032(5)
C23 0.110(6) 0.135(7) 0.094(6) 0.000(6) 0.027(5) 0.012(5)
C22 0.113(6) 0.125(6) 0.072(4) -0.010(4) 0.022(4) 0.003(4)
C24 0.130(7) 0.127(7) 0.114(8) -0.003(6) 0.053(6) 0.005(6)
C45 0.078(5) 0.133(6) 0.077(4) 0.011(3) 0.026(3) 0.032(4)
C11 0.116(8) 0.125(8) 0.133(7) -0.015(6) 0.040(6) 0.005(6)
C18 0.099(6) 0.141(6) 0.065(4) -0.015(4) 0.010(4) -0.016(4)
C40 0.083(5) 0.139(5) 0.098(5) -0.015(4) 0.036(4) -0.009(4)
C37 0.093(5) 0.122(6) 0.100(5) 0.004(4) 0.030(4) 0.004(4)
C25 0.101(6) 0.130(5) 0.087(5) -0.002(4) 0.029(5) 0.003(4)
C38 0.125(8) 0.143(8) 0.123(8) -0.002(6) 0.050(6) 0.013(6)
C42 0.142(9) 0.135(7) 0.113(7) -0.010(5) 0.065(7) 0.004(6)
C55 0.091(6) 0.179(8) 0.121(6) -0.010(5) 0.048(5) 0.004(5)
C12 0.134(9) 0.137(8) 0.164(10) -0.009(7) 0.052(8) 0.044(7)
C53 0.101(6) 0.217(12) 0.226(14) -0.039(10) 0.043(7) -0.044(7)
C41 0.168(11) 0.173(10) 0.109(6) -0.035(6) 0.067(6) -0.051(8)
C54 0.127(7) 0.132(8) 0.226(14) 0.013(7) 0.095(8) -0.003(6)
C26 0.137(8) 0.168(10) 0.244(16) -0.003(9) 0.093(9) 0.025(7)
C15 0.152(10) 0.142(7) 0.130(8) 0.002(6) 0.063(7) -0.027(6)
C27 0.130(8) 0.144(8) 0.156(10) 0.017(7) 0.076(8) 0.017(6)
C39 0.149(9) 0.155(9) 0.166(10) -0.010(8) 0.077(8) -0.031(7)
C57 0.119(7) 0.164(9) 0.147(7) -0.017(6) 0.019(5) 0.024(6)
C14 0.151(10) 0.204(11) 0.091(5) 0.030(6) 0.033(5) 0.001(9)
C58 0.163(8) 0.162(10) 0.233(9) -0.032(7) 0.097(7) -0.008(7)
Cl5 0.112(2) 0.232(4) 0.226(4) 0.084(3) 0.070(3) 0.050(3)
Cl4 0.196(4) 0.281(5) 0.200(4) 0.126(4) 0.095(3) 0.105(4)
Cl6 0.185(4) 0.307(6) 0.294(6) 0.140(5) 0.085(4) 0.040(4)
C56 0.120(7) 0.306(11) 0.204(9) 0.137(7) 0.074(7) 0.051(7)
Cl13 0.0887(14) 0.126(2) 0.1114(17) 0.0168(15) 0.0586(13) 0.0019(13)

loop_
_atom_type_symbol
_atom_type_description
_atom_type_scat_dispersion_real
_atom_type_scat_dispersion_imag
_atom_type_scat_source
C C 0.0181 0.0091 'International Tables Vol C Tables 4.2.6.8 and 6.1.1.4'
H H 0.0000 0.0000 'International Tables Vol C Tables 4.2.6.8 and 6.1.1.4'
Ag Ag 0.1306 4.2820 'International Tables Vol C Tables 4.2.6.8 and 6.1.1.4'
Cl Cl 0.3639 0.7018 'International Tables Vol C Tables 4.2.6.8 and 6.1.1.4'
N N 0.0311 0.0180 'International Tables Vol C Tables 4.2.6.8 and 6.1.1.4'
Se Se -0.7943 1.1372 'International Tables Vol C Tables 4.2.6.8 and 6.1.1.4'

loop_
_exptl_crystal_face_index_h
_exptl_crystal_face_index_k
_exptl_crystal_face_index_l
_exptl_crystal_face_perp_dist
0 -13 0 0.0384
0 13 0 0.0384
8 0 -13 0.0809
-8 -4 12 0.0987
-8 5 -6 0.0601
-9 6 8 0.0971
7 -5 6 0.0410
-7 4 13 0.1054
2 -2 -16 0.0779
-8 -4 -5 0.0515
-4 -11 -4 0.0374
-4 -4 15 0.0927
4 -11 4 0.0332

loop_
_geom_angle_atom_site_label_1
_geom_angle_atom_site_label_2
_geom_angle_atom_site_label_3
_geom_angle
Se1 Ag1 Se2 173.67(5)
C28 Se2 Ag1 103.8(2)
C1 Se1 Ag1 104.6(2)
C3 N2 C16 123.7(6)
C1 N2 C3 109.3(6)
C1 N2 C16 127.0(6)
C2 N1 C4 123.6(6)
C1 N1 C2 109.0(6)
C1 N1 C4 126.9(6)
C30 N4 C43 124.0(6)
C28 N4 C30 108.5(6)
C28 N4 C43 127.4(6)
C29 N3 C31 123.9(6)
C28 N3 C29 110.5(6)
C28 N3 C31 125.5(6)
N2 C3 H3 126.4
C2 C3 N2 107.2(6)
C2 C3 H3 126.4
C21 C16 N2 117.1(8)
C17 C16 N2 119.9(8)
C17 C16 C21 122.8(8)
N3 C29 H29 126.6
C30 C29 N3 106.8(6)
C30 C29 H29 126.6
N1 C2 H2 126.3
C3 C2 N1 107.5(6)
C3 C2 H2 126.3
N4 C30 H30 125.6
C29 C30 N4 108.8(6)
C29 C30 H30 125.6
N2 C1 Se1 130.6(5)
N1 C1 Se1 122.4(5)
N1 C1 N2 107.0(6)
N4 C28 Se2 130.0(5)
N3 C28 Se2 124.5(5)
N3 C28 N4 105.4(6)
C6 C7 H7 118.5
C6 C7 C8 123.0(9)
C8 C7 H7 118.5
C16 C21 C25 121.9(8)
C20 C21 C16 117.5(10)
C20 C21 C25 120.6(9)
C5 C4 N1 117.2(8)
C9 C4 N1 119.3(9)
C9 C4 C5 123.3(8)
C44 C43 N4 118.1(8)
C48 C43 N4 116.9(8)
C48 C43 C44 124.9(8)
C7 C6 H6 120.4
C7 C6 C5 119.2(11)
C5 C6 H6 120.4
C31 C32 C37 123.6(8)
C33 C32 C31 116.0(10)
C33 C32 C37 120.3(10)
C32 C31 N3 115.8(8)
C36 C31 N3 119.0(9)
C36 C31 C32 125.1(8)
C20 C19 H19 118.7
C20 C19 C18 122.7(9)
C18 C19 H19 118.7
C44 C49 H49 107.5
C44 C49 C50 113.3(7)
C44 C49 C51 111.6(7)
C50 C49 H49 107.5
C50 C49 C51 109.3(8)
C51 C49 H49 107.5
C4 C5 C6 117.8(9)
C4 C5 C10 125.1(8)
C6 C5 C10 117.0(10)
C21 C20 H20 119.6
C19 C20 C21 120.9(10)
C19 C20 H20 119.6
C4 C9 C8 117.8(10)
C4 C9 C13 122.4(8)
C8 C9 C13 119.7(9)
C43 C44 C49 123.9(8)
C45 C44 C43 115.8(9)
C45 C44 C49 120.3(9)
C7 C8 C9 118.8(10)
C7 C8 H8 120.6
C9 C8 H8 120.6
C16 C17 C22 122.8(8)
C16 C17 C18 117.8(9)
C18 C17 C22 119.4(9)
C47 C46 H46 118.5
C45 C46 H46 118.5
C45 C46 C47 123.0(9)
C43 C48 C52 123.1(8)
C47 C48 C43 116.0(10)
C47 C48 C52 121.0(9)
C46 C47 C48 119.8(10)
C46 C47 H47 120.1
C48 C47 H47 120.1
C35 C34 H34 117.3
C35 C34 C33 125.4(11)
C33 C34 H34 117.3
C48 C52 H52 107.5
C48 C52 C53 113.9(10)
C53 C52 H52 107.5
C54 C52 C48 111.3(8)
C54 C52 H52 107.5
C54 C52 C53 108.8(11)
C31 C36 C35 114.5(10)
C31 C36 C40 122.6(9)
C35 C36 C40 122.8(9)
C49 C50 H50A 109.5
C49 C50 H50B 109.5
C49 C50 H50C 109.5
H50A C50 H50B 109.5
H50A C50 H50C 109.5
H50B C50 H50C 109.5
C34 C35 C36 120.1(11)
C34 C35 H35 120.0
C36 C35 H35 120.0
C32 C33 H33 120.6
C34 C33 C32 118.7(11)
C34 C33 H33 120.6
C5 C10 H10 106.3
C11 C10 C5 114.3(8)
C11 C10 H10 106.3
C12 C10 C5 110.4(9)
C12 C10 H10 106.3
C12 C10 C11 112.6(10)
C9 C13 H13 107.2
C15 C13 C9 114.3(9)
C15 C13 H13 107.2
C15 C13 C14 108.2(10)
C14 C13 C9 112.4(9)
C14 C13 H13 107.2
C49 C51 H51A 109.5
C49 C51 H51B 109.5
C49 C51 H51C 109.5
H51A C51 H51B 109.5
H51A C51 H51C 109.5
H51B C51 H51C 109.5
H23A C23 H23B 109.5
H23A C23 H23C 109.5
H23B C23 H23C 109.5
C22 C23 H23A 109.5
C22 C23 H23B 109.5
C22 C23 H23C 109.5
C17 C22 H22 108.2
C17 C22 C24 109.3(8)
C23 C22 C17 112.8(8)
C23 C22 H22 108.2
C23 C22 C24 110.0(9)
C24 C22 H22 108.2
C22 C24 H24A 109.5
C22 C24 H24B 109.5
C22 C24 H24C 109.5
H24A C24 H24B 109.5
H24A C24 H24C 109.5
H24B C24 H24C 109.5
C44 C45 H45 119.8
C46 C45 C44 120.4(10)
C46 C45 H45 119.8
C10 C11 H11A 109.5
C10 C11 H11B 109.5
C10 C11 H11C 109.5
H11A C11 H11B 109.5
H11A C11 H11C 109.5
H11B C11 H11C 109.5
C19 C18 C17 118.3(10)
C19 C18 H18 120.8
C17 C18 H18 120.8
C36 C40 H40 107.5
C36 C40 C41 112.8(10)
C42 C40 C36 112.4(8)
C42 C40 H40 107.5
C42 C40 C41 109.0(9)
C41 C40 H40 107.5
C32 C37 H37 107.3
C32 C37 C39 109.9(9)
C38 C37 C32 113.4(9)
C38 C37 H37 107.3
C38 C37 C39 111.2(10)
C39 C37 H37 107.3
C21 C25 H25 107.3
C21 C25 C26 113.3(10)
C26 C25 H25 107.3
C27 C25 C21 113.1(9)
C27 C25 H25 107.3
C27 C25 C26 108.4(10)
C37 C38 H38A 109.5
C37 C38 H38B 109.5
C37 C38 H38C 109.5
H38A C38 H38B 109.5
H38A C38 H38C 109.5
H38B C38 H38C 109.5
C40 C42 H42A 109.5
C40 C42 H42B 109.5
C40 C42 H42C 109.5
H42A C42 H42B 109.5
H42A C42 H42C 109.5
H42B C42 H42C 109.5
Cl2 C55 Cl1A 109.2(5)
Cl2 C55 H55 109.3
Cl3 C55 Cl2 114.0(5)
Cl3 C55 Cl1A 105.5(5)
Cl3 C55 H55 109.3
Cl1A C55 H55 109.3
C10 C12 H12A 109.5
C10 C12 H12B 109.5
C10 C12 H12C 109.5
H12A C12 H12B 109.5
H12A C12 H12C 109.5
H12B C12 H12C 109.5
C52 C53 H53A 109.5
C52 C53 H53B 109.5
C52 C53 H53C 109.5
H53A C53 H53B 109.5
H53A C53 H53C 109.5
H53B C53 H53C 109.5
C40 C41 H41A 109.5
C40 C41 H41B 109.5
C40 C41 H41C 109.5
H41A C41 H41B 109.5
H41A C41 H41C 109.5
H41B C41 H41C 109.5
C52 C54 H54A 109.5
C52 C54 H54B 109.5
C52 C54 H54C 109.5
H54A C54 H54B 109.5
H54A C54 H54C 109.5
H54B C54 H54C 109.5
C25 C26 H26A 109.5
C25 C26 H26B 109.5
C25 C26 H26C 109.5
H26A C26 H26B 109.5
H26A C26 H26C 109.5
H26B C26 H26C 109.5
C13 C15 H15A 109.5
C13 C15 H15B 109.5
C13 C15 H15C 109.5
H15A C15 H15B 109.5
H15A C15 H15C 109.5
H15B C15 H15C 109.5
C25 C27 H27A 109.5
C25 C27 H27B 109.5
C25 C27 H27C 109.5
H27A C27 H27B 109.5
H27A C27 H27C 109.5
H27B C27 H27C 109.5
C37 C39 H39A 109.5
C37 C39 H39B 109.5
C37 C39 H39C 109.5
H39A C39 H39B 109.5
H39A C39 H39C 109.5
H39B C39 H39C 109.5
Cl9 C57 Cl7 105.6(6)
Cl9 C57 Cl8 110.9(6)
Cl9 C57 H57 110.3
Cl7 C57 H57 110.3
Cl8 C57 Cl7 109.3(5)
Cl8 C57 H57 110.3
C13 C14 H14A 109.5
C13 C14 H14B 109.5
C13 C14 H14C 109.5
H14A C14 H14B 109.5
H14A C14 H14C 109.5
H14B C14 H14C 109.5
Cl11 C58 Cl12 112.6(6)
Cl11 C58 H58 108.2
Cl10 C58 Cl11 113.6(6)
Cl10 C58 Cl12 105.9(6)
Cl10 C58 H58 108.2
Cl12 C58 H58 108.2
Cl5 C56 Cl4 115.2(6)
Cl5 C56 Cl6 104.3(6)
Cl5 C56 H56 111.1
Cl4 C56 Cl6 103.6(6)
Cl4 C56 H56 111.1
Cl6 C56 H56 111.1

loop_
_geom_bond_atom_site_label_1
_geom_bond_atom_site_label_2
_geom_bond_distance
Ag1 Se2 2.4636(10)
Ag1 Se1 2.4577(10)
Se2 C28 1.856(7)
Se1 C1 1.874(7)
Cl2 C55 1.738(7)
Cl3 C55 1.735(7)
Cl1A C55 1.761(8)
Cl11 C58 1.749(8)
Cl9 C57 1.721(8)
Cl10 C58 1.728(8)
Cl7 C57 1.760(8)
Cl12 C58 1.761(9)
Cl8 C57 1.750(8)
N2 C3 1.386(8)
N2 C16 1.437(9)
N2 C1 1.345(8)
N1 C2 1.391(8)
N1 C1 1.341(8)
N1 C4 1.454(9)
N4 C30 1.401(9)
N4 C28 1.354(8)
N4 C43 1.453(9)
N3 C29 1.394(8)
N3 C28 1.341(9)
N3 C31 1.452(9)
C3 H3 0.9500
C3 C2 1.332(10)
C16 C21 1.399(11)
C16 C17 1.363(12)
C29 H29 0.9500
C29 C30 1.290(10)
C2 H2 0.9500
C30 H30 0.9500
C7 H7 0.9500
C7 C6 1.348(13)
C7 C8 1.361(13)
C21 C20 1.357(11)
C21 C25 1.523(13)
C4 C5 1.380(12)
C4 C9 1.354(12)
C43 C44 1.403(12)
C43 C48 1.404(12)
C6 H6 0.9500
C6 C5 1.388(11)
C32 C31 1.438(12)
C32 C33 1.385(12)
C32 C37 1.521(13)
C31 C36 1.370(12)
C19 H19 0.9500
C19 C20 1.333(13)
C19 C18 1.381(13)
C49 H49 1.0000
C49 C44 1.497(12)
C49 C50 1.532(12)
C49 C51 1.535(11)
C5 C10 1.542(13)
C20 H20 0.9500
C9 C8 1.401(11)
C9 C13 1.523(14)
C44 C45 1.396(11)
C8 H8 0.9500
C17 C22 1.533(13)
C17 C18 1.399(11)
C46 H46 0.9500
C46 C47 1.378(13)
C46 C45 1.363(13)
C48 C47 1.397(11)
C48 C52 1.511(13)
C47 H47 0.9500
C34 H34 0.9500
C34 C35 1.335(14)
C34 C33 1.353(14)
C52 H52 1.0000
C52 C53 1.542(14)
C52 C54 1.475(14)
C36 C35 1.430(12)
C36 C40 1.492(13)
C50 H50A 0.9800
C50 H50B 0.9800
C50 H50C 0.9800
C35 H35 0.9500
C33 H33 0.9500
C10 H10 1.0000
C10 C11 1.542(14)
C10 C12 1.530(13)
C13 H13 1.0000
C13 C15 1.459(14)
C13 C14 1.520(12)
C51 H51A 0.9800
C51 H51B 0.9800
C51 H51C 0.9800
C23 H23A 0.9800
C23 H23B 0.9800
C23 H23C 0.9800
C23 C22 1.491(13)
C22 H22 1.0000
C22 C24 1.554(14)
C24 H24A 0.9800
C24 H24B 0.9800
C24 H24C 0.9800
C45 H45 0.9500
C11 H11A 0.9800
C11 H11B 0.9800
C11 H11C 0.9800
C18 H18 0.9500
C40 H40 1.0000
C40 C42 1.479(13)
C40 C41 1.511(13)
C37 H37 1.0000
C37 C38 1.497(13)
C37 C39 1.542(14)
C25 H25 1.0000
C25 C26 1.552(15)
C25 C27 1.495(13)
C38 H38A 0.9800
C38 H38B 0.9800
C38 H38C 0.9800
C42 H42A 0.9800
C42 H42B 0.9800
C42 H42C 0.9800
C55 H55 1.0000
C12 H12A 0.9800
C12 H12B 0.9800
C12 H12C 0.9800
C53 H53A 0.9800
C53 H53B 0.9800
C53 H53C 0.9800
C41 H41A 0.9800
C41 H41B 0.9800
C41 H41C 0.9800
C54 H54A 0.9800
C54 H54B 0.9800
C54 H54C 0.9800
C26 H26A 0.9800
C26 H26B 0.9800
C26 H26C 0.9800
C15 H15A 0.9800
C15 H15B 0.9800
C15 H15C 0.9800
C27 H27A 0.9800
C27 H27B 0.9800
C27 H27C 0.9800
C39 H39A 0.9800
C39 H39B 0.9800
C39 H39C 0.9800
C57 H57 1.0000
C14 H14A 0.9800
C14 H14B 0.9800
C14 H14C 0.9800
C58 H58 1.0000
Cl5 C56 1.748(8)
Cl4 C56 1.751(8)
Cl6 C56 1.795(9)
C56 H56 1.0000

loop_
_exptl_oxdiff_crystal_face_indexfrac_h
_exptl_oxdiff_crystal_face_indexfrac_k
_exptl_oxdiff_crystal_face_indexfrac_l
_exptl_oxdiff_crystal_face_x
_exptl_oxdiff_crystal_face_y
_exptl_oxdiff_crystal_face_z
-0.0002 -13.0023 0.0007 -0.9269 -0.1571 0.3401
0.0002 13.0023 -0.0007 0.9269 0.1571 -0.3401
7.9999 -0.0016 -12.9995 0.3352 0.0240 0.9237
-8.0000 -3.9990 11.9996 -0.5981 -0.1206 -0.7808
-7.9997 5.0035 -6.0013 0.4459 -0.8808 -0.3266
-8.9998 6.0032 7.9989 0.1987 -0.2743 -0.9423
6.9997 -5.0033 6.0012 -0.4515 0.7993 0.2734
-6.9999 4.0020 12.9994 -0.0444 0.1058 -0.9751
2.0000 -2.0001 -16.0001 0.2262 -0.6336 0.7717
-7.9999 -3.9981 -5.0008 -0.2181 -0.9413 -0.1295
-4.0001 -11.0006 -4.0000 -0.7172 -0.6518 0.2282
-4.0001 -4.0004 15.0002 -0.6428 0.3500 -0.6829
3.9997 -11.0033 4.0011 -0.8514 0.3859 0.3473

loop_
_smtbx_masks_void_nr
_smtbx_masks_void_average_x
_smtbx_masks_void_average_y
_smtbx_masks_void_average_z
_smtbx_masks_void_volume
_smtbx_masks_void_count_electrons
1 0.052 0.000 0.500 472.6 101.0
2 -0.678 0.500 0.000 472.6 101.0
